data_2243679
loop_
_publ_author_name
'Jochim, Aleksej'
'Radulovic, Rastko'
'Jess, Inke'
'N\"ather, Christian'

_publ_section_title
;
 Crystal structure of
 bis(tetramethylthiourea-\k<i>S</i>)bis(thiocyanato-\k<i>N</i>)nickel(II)
;
_journal_coeditor_code TX2033
_journal_issue 12
_journal_name_full 'Acta Crystallographica Section E'
_journal_page_first 1841
_journal_page_last 1845
_journal_paper_doi 10.1107/S2056989020015121
_journal_volume 76
_journal_year 2020
_chemical_formula_iupac '[Ni (N C S)2 (C5 H12 N2 S1)2]'
_chemical_formula_sum 'C12 H24 N6 Ni S4'
_chemical_formula_weight 439.32
_chemical_name_systematic
;
Bis(tetramethylthiourea-\k<i>S</i>)bis(thiocyanato-\k<i>N</i>)nickel(II)
;
_space_group_crystal_system monoclinic
_space_group_IT_number 13
_space_group_name_Hall '-P 2yc'
_space_group_name_H-M_alt 'P 1 2/c 1'
_atom_sites_solution_hydrogens geom
_audit_creation_method SHELXL-2018/3
_cell_angle_alpha 90
_cell_angle_beta 103.140(3)
_cell_angle_gamma 90
_cell_formula_units_Z 2
_cell_length_a 10.7245(3)
_cell_length_b 6.2050(3)
_cell_length_c 15.1579(5)
_cell_measurement_reflns_used 9982
_cell_measurement_temperature 200(2)
_cell_measurement_theta_max 26.001
_cell_measurement_theta_min 1.950
_cell_volume 982.28(6)
_computing_cell_refinement
;
X-AREA (Stoe & Cie, 2002)
;
_computing_data_collection
;
X-AREA (Stoe & Cie, 2002)
;
_computing_data_reduction
;
X-AREA (Stoe & Cie, 2002)
;
_computing_molecular_graphics
;
XP (Sheldrick, 2008) and DIAMOND (Brandenburg & Putz, 1999)
;
_computing_publication_material
;
Publcif (Westrip, 2010)
;
_computing_structure_refinement
;
<i>SHELXL2018/3</i> (Sheldrick, 2015)
;
_computing_structure_solution
;
SHELXS97 (Sheldrick, 2008)
;
_diffrn_ambient_temperature 200(2)
_diffrn_measured_fraction_theta_full 0.999
_diffrn_measured_fraction_theta_max 0.999
_diffrn_measurement_device_type 'Stoe IPDS-2'
_diffrn_measurement_method 'Omega scans'
_diffrn_radiation_type MoK\a
_diffrn_radiation_wavelength 0.71073
_diffrn_reflns_av_R_equivalents 0.0703
_diffrn_reflns_av_unetI/netI 0.0377
_diffrn_reflns_limit_h_max 13
_diffrn_reflns_limit_h_min -13
_diffrn_reflns_limit_k_max 7
_diffrn_reflns_limit_k_min -7
_diffrn_reflns_limit_l_max 18
_diffrn_reflns_limit_l_min -18
_diffrn_reflns_number 9982
_diffrn_reflns_theta_full 25.242
_diffrn_reflns_theta_max 26.001
_diffrn_reflns_theta_min 1.950
_exptl_absorpt_coefficient_mu 1.419
_exptl_absorpt_correction_T_max 0.8741
_exptl_absorpt_correction_T_min 0.7156
_exptl_absorpt_correction_type numerical
_exptl_absorpt_process_details
;
(X-Red and X-Shape; Stoe & Cie, 2002)
;
_exptl_crystal_colour black
_exptl_crystal_density_diffrn 1.485
_exptl_crystal_description block
_exptl_crystal_F_000 460
_exptl_crystal_size_max 0.12
_exptl_crystal_size_mid 0.09
_exptl_crystal_size_min 0.07
_refine_diff_density_max 0.393
_refine_diff_density_min -0.357
_refine_ls_extinction_method none
_refine_ls_goodness_of_fit_ref 1.046
_refine_ls_hydrogen_treatment constr
_refine_ls_matrix_type full
_refine_ls_number_parameters 109
_refine_ls_number_reflns 1945
_refine_ls_number_restraints 0
_refine_ls_restrained_S_all 1.046
_refine_ls_R_factor_all 0.0497
_refine_ls_R_factor_gt 0.0384
_refine_ls_shift/su_max 0.000
_refine_ls_shift/su_mean 0.000
_refine_ls_structure_factor_coef Fsqd
_refine_ls_weighting_details 'w=1/[\s^2^(Fo^2^)+(0.0560P)^2^+0.1275P] where P=(Fo^2^+2Fc^2^)/3'
_refine_ls_weighting_scheme calc
_refine_ls_wR_factor_gt 0.0929
_refine_ls_wR_factor_ref 0.0981
_reflns_number_gt 1607
_reflns_number_total 1945
_reflns_threshold_expression 'I > 2\s(I)'
_cod_data_source_file tx2033sup1.cif
_cod_data_source_block I
_cod_original_sg_symbol_H-M 'P 2/c'
_cod_database_code 2243679
_shelx_space_group_comment
;
The symmetry employed for this shelxl refinement is uniquely defined
by the following loop, which should always be used as a source of
symmetry information in preference to the above space-group names.
They are only intended as comments.
;

loop_
_space_group_symop_operation_xyz
'x, y, z'
'-x, y, -z+1/2'
'-x, -y, -z'
'x, -y, z-1/2'

loop_
_atom_site_type_symbol
_atom_site_label
_atom_site_fract_x
_atom_site_fract_y
_atom_site_fract_z
_atom_site_U_iso_or_equiv
_atom_site_adp_type
_atom_site_calc_flag
_atom_site_occupancy
_atom_site_disorder_assembly
_atom_site_disorder_group
Ni Ni1 0.500000 0.29112(8) 0.750000 0.03467(16) Uani d 1 . .
N N1 0.3260(3) 0.2587(4) 0.70613(16) 0.0416(6) Uani d 1 . .
C C1 0.2221(3) 0.1954(5) 0.67755(18) 0.0375(6) Uani d 1 . .
S S1 0.07891(8) 0.10731(15) 0.63716(6) 0.0536(2) Uani d 1 . .
S S11 0.51467(7) 0.31221(13) 0.60612(5) 0.0421(2) Uani d 1 . .
C C11 0.6634(3) 0.4138(5) 0.60210(18) 0.0368(6) Uani d 1 . .
N N11 0.7271(2) 0.3274(4) 0.54463(16) 0.0402(5) Uani d 1 . .
C C12 0.7000(4) 0.1112(6) 0.5071(2) 0.0551(8) Uani d 1 . .
H H12A 0.658143 0.026358 0.546631 0.083 Uiso calc 1 . .
H H12B 0.780347 0.041141 0.502878 0.083 Uiso calc 1 . .
H H12C 0.643405 0.121046 0.446582 0.083 Uiso calc 1 . .
C C13 0.8112(3) 0.4537(6) 0.5012(2) 0.0495(8) Uani d 1 . .
H H13A 0.801002 0.607219 0.513061 0.074 Uiso calc 1 . .
H H13B 0.788670 0.427747 0.435733 0.074 Uiso calc 1 . .
H H13C 0.900282 0.410930 0.525696 0.074 Uiso calc 1 . .
N N12 0.7143(2) 0.5845(4) 0.65156(16) 0.0410(5) Uani d 1 . .
C C14 0.6379(4) 0.7320(5) 0.6929(2) 0.0522(8) Uani d 1 . .
H H14A 0.549871 0.735359 0.656431 0.078 Uiso calc 1 . .
H H14B 0.674874 0.876929 0.695780 0.078 Uiso calc 1 . .
H H14C 0.637766 0.682513 0.754302 0.078 Uiso calc 1 . .
C C15 0.8524(3) 0.6057(6) 0.6875(2) 0.0522(8) Uani d 1 . .
H H15A 0.894942 0.470956 0.677642 0.078 Uiso calc 1 . .
H H15B 0.869414 0.636391 0.752599 0.078 Uiso calc 1 . .
H H15C 0.885381 0.723850 0.656457 0.078 Uiso calc 1 . .

loop_
_atom_site_aniso_label
_atom_site_aniso_U_11
_atom_site_aniso_U_22
_atom_site_aniso_U_33
_atom_site_aniso_U_12
_atom_site_aniso_U_13
_atom_site_aniso_U_23
Ni1 0.0307(3) 0.0413(3) 0.0316(3) 0.000 0.00619(19) 0.000
N1 0.0423(15) 0.0489(14) 0.0335(12) 0.0005(11) 0.0085(10) 0.0004(10)
C1 0.0364(16) 0.0446(15) 0.0319(13) 0.0021(12) 0.0086(11) 0.0017(11)
S1 0.0354(4) 0.0637(5) 0.0597(5) -0.0076(4) 0.0063(4) -0.0022(4)
S11 0.0360(4) 0.0576(5) 0.0323(4) -0.0074(3) 0.0069(3) -0.0023(3)
C11 0.0337(14) 0.0430(14) 0.0327(13) 0.0007(12) 0.0052(11) 0.0045(11)
N11 0.0399(13) 0.0451(13) 0.0368(12) 0.0015(10) 0.0112(10) 0.0024(10)
C12 0.066(2) 0.0556(19) 0.0474(18) -0.0026(17) 0.0204(16) -0.0084(15)
C13 0.0405(17) 0.065(2) 0.0471(17) 0.0022(15) 0.0188(14) 0.0113(14)
N12 0.0391(13) 0.0417(13) 0.0418(13) -0.0021(10) 0.0081(10) -0.0029(10)
C14 0.060(2) 0.0426(16) 0.0564(19) 0.0031(14) 0.0185(16) -0.0051(14)
C15 0.0418(17) 0.0580(19) 0.0539(18) -0.0090(15) 0.0050(14) -0.0051(15)

loop_
_atom_type_symbol
_atom_type_description
_atom_type_scat_dispersion_real
_atom_type_scat_dispersion_imag
_atom_type_scat_source
C C 0.0033 0.0016 'International Tables Vol C Tables 4.2.6.8 and 6.1.1.4'
H H 0.0000 0.0000 'International Tables Vol C Tables 4.2.6.8 and 6.1.1.4'
N N 0.0061 0.0033 'International Tables Vol C Tables 4.2.6.8 and 6.1.1.4'
S S 0.1246 0.1234 'International Tables Vol C Tables 4.2.6.8 and 6.1.1.4'
Ni Ni 0.3393 1.1124 'International Tables Vol C Tables 4.2.6.8 and 6.1.1.4'

loop_
_geom_angle_atom_site_label_1
_geom_angle_atom_site_label_2
_geom_angle_atom_site_label_3
_geom_angle_site_symmetry_1
_geom_angle_site_symmetry_3
_geom_angle
_geom_angle_publ_flag
N1 Ni1 N1 . 2_656 167.47(16) y
N1 Ni1 S11 . . 86.80(8) y
N1 Ni1 S11 2_656 . 93.93(8) y
S11 Ni1 S11 2_656 . 173.26(5) y
C1 N1 Ni1 . . 166.5(3) ?
N1 C1 S1 . . 179.4(3) ?
C11 S11 Ni1 . . 109.10(9) ?
N11 C11 N12 . . 118.6(3) ?
N11 C11 S11 . . 119.3(2) ?
N12 C11 S11 . . 122.0(2) ?
C11 N11 C13 . . 122.6(3) ?
C11 N11 C12 . . 122.5(3) ?
C13 N11 C12 . . 113.9(2) ?
C11 N12 C14 . . 122.6(3) ?
C11 N12 C15 . . 121.9(3) ?
C14 N12 C15 . . 113.7(3) ?

loop_
_geom_bond_atom_site_label_1
_geom_bond_atom_site_label_2
_geom_bond_site_symmetry_2
_geom_bond_distance
_geom_bond_publ_flag
Ni1 N1 . 1.844(3) y
Ni1 S11 . 2.2259(7) y
N1 C1 . 1.168(4) ?
C1 S1 . 1.614(3) ?
S11 C11 . 1.729(3) ?
C11 N11 . 1.335(4) ?
C11 N12 . 1.340(4) ?
N11 C13 . 1.460(4) ?
N11 C12 . 1.460(4) ?
N12 C14 . 1.461(4) ?
N12 C15 . 1.464(4) ?

loop_
_geom_hbond_atom_site_label_D
_geom_hbond_atom_site_label_H
_geom_hbond_atom_site_label_A
_geom_hbond_site_symmetry_A
_geom_hbond_distance_DH
_geom_hbond_distance_HA
_geom_hbond_distance_DA
_geom_hbond_angle_DHA
_geom_hbond_publ_flag
C12 H12B S1 3_656 0.98 3.01 3.821(3) 140.3 yes
C13 H13C S1 1_655 0.98 2.93 3.798(3) 147.7 yes

_cod_database_fobs_code 2243679
